data_4022375
loop_
_publ_author_name
'David R. Carbery'
'Serge Reignier'
'Neil D. Miller'
'Harry Adams'
'Joseph P. A. Harrity'

_publ_section_title
;
 Investigation of a Stereoselective Co-Mediated Rearrangement
 Reaction
;
_journal_name_full 'Journal of Organic Chemistry'
_journal_page_first 4392
_journal_page_last 4399
_journal_paper_doi 10.1021/jo0300587
_journal_volume 68
_journal_year 2003
_chemical_formula_sum 'C23 H20 Co2 O7'
_chemical_formula_weight 526.25
_chemical_name_systematic
;
  ?
;
_space_group_IT_number 2
_symmetry_cell_setting triclinic
_symmetry_space_group_name_Hall '-P 1'
_symmetry_space_group_name_H-M 'P -1'
_atom_sites_solution_hydrogens geom
_atom_sites_solution_primary direct
_atom_sites_solution_secondary difmap
_audit_creation_method SHELXL-97
_cell_angle_alpha 94.123(3)
_cell_angle_beta 96.558(4)
_cell_angle_gamma 92.581(4)
_cell_formula_units_Z 2
_cell_length_a 8.6166(16)
_cell_length_b 11.364(2)
_cell_length_c 11.585(2)
_cell_measurement_reflns_used 3415
_cell_measurement_temperature 150(2)
_cell_measurement_theta_max 46.503
_cell_measurement_theta_min 4.855
_cell_volume 1122.4(4)
_computing_cell_refinement 'Bruker SMART'
_computing_data_collection 'Bruker SMART'
_computing_data_reduction 'Bruker SHELXTL'
_computing_molecular_graphics 'Bruker SHELXTL'
_computing_publication_material 'Bruker SHELXTL'
_computing_structure_refinement 'SHELXL-97 (Sheldrick, 1997)'
_computing_structure_solution 'SHELXS-97 (Sheldrick, 1990)'
_diffrn_ambient_temperature 150(2)
_diffrn_measured_fraction_theta_full 0.986
_diffrn_measured_fraction_theta_max 0.986
_diffrn_measurement_device_type 'CCD area detector'
_diffrn_measurement_method 'phi and omega scans'
_diffrn_radiation_monochromator graphite
_diffrn_radiation_source 'fine-focus sealed tube'
_diffrn_radiation_type MoK\a
_diffrn_radiation_wavelength 0.71073
_diffrn_reflns_av_R_equivalents 0.0487
_diffrn_reflns_av_sigmaI/netI 0.0473
_diffrn_reflns_limit_h_max 9
_diffrn_reflns_limit_h_min -8
_diffrn_reflns_limit_k_max 12
_diffrn_reflns_limit_k_min -12
_diffrn_reflns_limit_l_max 12
_diffrn_reflns_limit_l_min -8
_diffrn_reflns_number 5891
_diffrn_reflns_theta_full 23.29
_diffrn_reflns_theta_max 23.29
_diffrn_reflns_theta_min 1.77
_exptl_absorpt_coefficient_mu 1.519
_exptl_absorpt_correction_T_max 0.8629
_exptl_absorpt_correction_T_min 0.5172
_exptl_absorpt_correction_type empirical
_exptl_absorpt_process_details SADABS
_exptl_crystal_colour RED
_exptl_crystal_density_diffrn 1.557
_exptl_crystal_density_method 'not measured'
_exptl_crystal_description BLOCK
_exptl_crystal_F_000 536
_exptl_crystal_size_max 0.50
_exptl_crystal_size_mid 0.20
_exptl_crystal_size_min 0.10
_refine_diff_density_max 0.760
_refine_diff_density_min -0.611
_refine_diff_density_rms 0.136
_refine_ls_extinction_method none
_refine_ls_goodness_of_fit_ref 1.211
_refine_ls_hydrogen_treatment mixed
_refine_ls_matrix_type full
_refine_ls_number_parameters 289
_refine_ls_number_reflns 3199
_refine_ls_number_restraints 0
_refine_ls_restrained_S_all 1.211
_refine_ls_R_factor_all 0.0711
_refine_ls_R_factor_gt 0.0618
_refine_ls_shift/su_max 0.000
_refine_ls_shift/su_mean 0.000
_refine_ls_structure_factor_coef Fsqd
_refine_ls_weighting_details 'calc w=1/[\s^2^(Fo^2^)+(0.0798P)^2^+7.3986P] where P=(Fo^2^+2Fc^2^)/3'
_refine_ls_weighting_scheme calc
_refine_ls_wR_factor_gt 0.1949
_refine_ls_wR_factor_ref 0.1987
_reflns_number_gt 2676
_reflns_number_total 3199
_reflns_threshold_expression >2sigma(I)
_cod_data_source_file jo0300587_s4.cif
_cod_data_source_block ohj59m
_cod_depositor_comments
;
The following automatic conversions were performed:
'_symmetry_cell_setting' value 'Triclinic' changed to 'triclinic'
according to '/home/saulius/struct/CIF-dictionaries/cif_core.dic'
dictionary named 'cif_core.dic' version 2.4.1 from
2010-06-29.

'_exptl_absorpt_correction_type' value 'Empirical' changed to
'empirical' according to
'/home/saulius/struct/CIF-dictionaries/cif_core.dic' dictionary named
'cif_core.dic' version 2.4.1 from 2010-06-29.

Automatic conversion script
Id: cif_fix_enum 1527 2010-12-29 10:47:43Z saulius 
;
_cod_database_code 4022375

loop_
_symmetry_equiv_pos_as_xyz
'x, y, z'
'-x, -y, -z'

loop_
_atom_site_label
_atom_site_type_symbol
_atom_site_fract_x
_atom_site_fract_y
_atom_site_fract_z
_atom_site_U_iso_or_equiv
_atom_site_adp_type
_atom_site_occupancy
_atom_site_symmetry_multiplicity
_atom_site_calc_flag
_atom_site_refinement_flags
Co1 Co 0.39143(11) 0.22029(9) 0.83584(9) 0.0253(3) Uani 1 1 d .
Co2 Co 0.25407(11) 0.40210(9) 0.80199(9) 0.0279(4) Uani 1 1 d .
O1 O 0.6929(6) 0.3058(5) 0.7645(5) 0.0377(14) Uani 1 1 d .
O2 O 0.4041(8) -0.0312(6) 0.7674(6) 0.0518(17) Uani 1 1 d .
O3 O 0.4408(8) 0.2291(7) 1.0914(6) 0.0568(18) Uani 1 1 d .
O4 O 0.4782(8) 0.5326(6) 0.6751(7) 0.0552(18) Uani 1 1 d .
O5 O -0.0367(7) 0.5211(6) 0.7469(7) 0.060(2) Uani 1 1 d .
O6 O 0.3189(8) 0.4977(7) 1.0469(6) 0.0595(19) Uani 1 1 d .
O7 O -0.0386(7) 0.1958(6) 0.3194(5) 0.0491(17) Uani 1 1 d .
C1 C 0.5792(10) 0.2720(7) 0.7914(7) 0.0316(19) Uani 1 1 d .
C2 C 0.4010(9) 0.0658(8) 0.7976(7) 0.0318(19) Uani 1 1 d .
C3 C 0.4243(9) 0.2252(8) 0.9955(8) 0.037(2) Uani 1 1 d .
C4 C 0.3917(10) 0.4830(8) 0.7244(8) 0.039(2) Uani 1 1 d .
C5 C 0.0766(10) 0.4747(7) 0.7655(8) 0.038(2) Uani 1 1 d .
C6 C 0.2940(9) 0.4635(8) 0.9518(8) 0.037(2) Uani 1 1 d .
C7 C 0.2249(8) 0.2478(6) 0.7094(7) 0.0234(16) Uani 1 1 d .
C8 C 0.1639(8) 0.2411(6) 0.8126(7) 0.0273(17) Uani 1 1 d .
C9 C 0.0370(8) 0.1908(7) 0.8693(6) 0.0255(17) Uani 1 1 d .
C10 C -0.0144(9) 0.2472(7) 0.9654(7) 0.0327(19) Uani 1 1 d .
H10A H 0.0314 0.3227 0.9945 0.039 Uiso 1 1 calc R
C11 C -0.1325(10) 0.1960(9) 1.0211(8) 0.042(2) Uani 1 1 d .
H11A H -0.1647 0.2352 1.0889 0.051 Uiso 1 1 calc R
C12 C -0.2024(10) 0.0876(9) 0.9773(8) 0.042(2) Uani 1 1 d .
H12A H -0.2852 0.0532 1.0133 0.051 Uiso 1 1 calc R
C13 C -0.1518(9) 0.0300(8) 0.8815(8) 0.039(2) Uani 1 1 d .
H13A H -0.1998 -0.0444 0.8513 0.047 Uiso 1 1 calc R
C14 C -0.0317(9) 0.0796(7) 0.8290(7) 0.0317(18) Uani 1 1 d .
H14A H 0.0048 0.0376 0.7645 0.038 Uiso 1 1 calc R
C15 C 0.2069(8) 0.2061(7) 0.5837(7) 0.0253(16) Uani 1 1 d .
H15A H 0.1756 0.1199 0.5772 0.030 Uiso 1 1 calc R
C16 C 0.3628(9) 0.2212(8) 0.5304(8) 0.037(2) Uani 1 1 d .
H16A H 0.4020 0.3048 0.5451 0.044 Uiso 1 1 calc R
H16B H 0.4408 0.1724 0.5711 0.044 Uiso 1 1 calc R
C17 C 0.3514(9) 0.1875(8) 0.4020(7) 0.0345(19) Uani 1 1 d .
H17A H 0.3211 0.1023 0.3865 0.041 Uiso 1 1 calc R
H17B H 0.4546 0.2020 0.3742 0.041 Uiso 1 1 calc R
C18 C 0.2303(10) 0.2597(8) 0.3365(7) 0.038(2) Uani 1 1 d .
H18A H 0.2631 0.3448 0.3484 0.045 Uiso 1 1 calc R
H18B H 0.2210 0.2360 0.2520 0.045 Uiso 1 1 calc R
C19 C 0.0752(9) 0.2386(8) 0.3815(8) 0.0354(19) Uani 1 1 d .
C20 C 0.0749(8) 0.2706(7) 0.5112(6) 0.0247(16) Uani 1 1 d .
H20A H 0.1063 0.3568 0.5236 0.030 Uiso 1 1 calc R
C21 C -0.0879(8) 0.2575(7) 0.5534(7) 0.0276(17) Uani 1 1 d .
H21A H -0.0724 0.2787 0.6393 0.033 Uiso 1 1 calc R
C22 C -0.1987(9) 0.3452(8) 0.5013(9) 0.041(2) Uani 1 1 d .
H22A H -0.3007 0.3344 0.5300 0.061 Uiso 1 1 calc R
H22B H -0.2114 0.3319 0.4161 0.061 Uiso 1 1 calc R
H22C H -0.1556 0.4258 0.5241 0.061 Uiso 1 1 calc R
C23 C -0.1629(9) 0.1314(7) 0.5363(8) 0.0340(19) Uani 1 1 d .
H23A H -0.2651 0.1304 0.5658 0.051 Uiso 1 1 calc R
H23B H -0.0951 0.0782 0.5790 0.051 Uiso 1 1 calc R
H23C H -0.1765 0.1051 0.4531 0.051 Uiso 1 1 calc R

loop_
_atom_site_aniso_label
_atom_site_aniso_U_11
_atom_site_aniso_U_22
_atom_site_aniso_U_33
_atom_site_aniso_U_23
_atom_site_aniso_U_13
_atom_site_aniso_U_12
Co1 0.0197(5) 0.0306(6) 0.0250(6) 0.0017(4) -0.0003(4) 0.0044(4)
Co2 0.0224(6) 0.0258(6) 0.0335(7) -0.0020(5) -0.0020(4) 0.0010(4)
O1 0.022(3) 0.053(4) 0.040(4) 0.007(3) 0.008(3) 0.001(3)
O2 0.062(4) 0.042(4) 0.052(4) 0.001(3) 0.008(3) 0.013(3)
O3 0.060(4) 0.083(5) 0.029(4) 0.007(3) 0.002(3) 0.018(4)
O4 0.040(4) 0.050(4) 0.077(5) 0.019(4) 0.008(4) -0.006(3)
O5 0.038(4) 0.039(4) 0.098(6) -0.002(4) -0.010(4) 0.016(3)
O6 0.057(4) 0.066(5) 0.049(5) -0.024(4) -0.005(3) 0.001(3)
O7 0.038(3) 0.080(5) 0.025(3) -0.004(3) -0.004(3) -0.008(3)
C1 0.028(5) 0.042(5) 0.023(4) -0.005(4) -0.007(3) 0.011(4)
C2 0.032(4) 0.035(5) 0.032(5) 0.009(4) 0.006(3) 0.010(4)
C3 0.030(4) 0.050(6) 0.030(6) 0.002(4) 0.000(4) 0.012(4)
C4 0.031(4) 0.032(5) 0.051(6) 0.004(4) -0.006(4) 0.001(4)
C5 0.033(5) 0.026(4) 0.053(6) -0.006(4) -0.003(4) -0.002(4)
C6 0.034(5) 0.036(5) 0.038(6) -0.003(4) -0.006(4) 0.003(4)
C7 0.017(3) 0.026(4) 0.027(4) 0.005(3) -0.002(3) 0.004(3)
C8 0.023(4) 0.015(4) 0.043(5) 0.001(3) 0.002(3) 0.005(3)
C9 0.019(4) 0.033(4) 0.025(4) 0.008(3) -0.003(3) 0.006(3)
C10 0.026(4) 0.038(5) 0.034(5) 0.003(4) 0.004(4) 0.005(3)
C11 0.033(5) 0.064(6) 0.033(5) 0.011(4) 0.010(4) 0.011(4)
C12 0.026(4) 0.068(7) 0.035(5) 0.020(5) 0.004(4) 0.001(4)
C13 0.033(5) 0.043(5) 0.040(5) 0.009(4) -0.003(4) -0.006(4)
C14 0.029(4) 0.036(5) 0.030(4) 0.003(4) 0.002(3) -0.001(3)
C15 0.021(4) 0.025(4) 0.030(4) 0.000(3) 0.000(3) 0.001(3)
C16 0.023(4) 0.045(5) 0.042(5) -0.004(4) 0.005(4) 0.007(4)
C17 0.034(4) 0.038(5) 0.032(5) 0.003(4) 0.010(4) 0.003(4)
C18 0.039(5) 0.045(5) 0.030(5) 0.003(4) 0.008(4) 0.003(4)
C19 0.030(4) 0.038(5) 0.037(5) 0.004(4) 0.001(4) 0.004(4)
C20 0.023(4) 0.026(4) 0.025(4) 0.004(3) -0.003(3) 0.000(3)
C21 0.021(4) 0.034(4) 0.026(4) 0.000(3) -0.001(3) -0.003(3)
C22 0.025(4) 0.042(5) 0.055(6) 0.006(4) 0.003(4) 0.005(4)
C23 0.028(4) 0.034(5) 0.040(5) 0.005(4) 0.002(4) -0.004(3)

loop_
_atom_type_symbol
_atom_type_description
_atom_type_scat_dispersion_real
_atom_type_scat_dispersion_imag
_atom_type_scat_source
C C 0.0033 0.0016 'International Tables Vol C Tables 4.2.6.8 and 6.1.1.4'
H H 0.0000 0.0000 'International Tables Vol C Tables 4.2.6.8 and 6.1.1.4'
O O 0.0106 0.0060 'International Tables Vol C Tables 4.2.6.8 and 6.1.1.4'
Co Co 0.3494 0.9721 'International Tables Vol C Tables 4.2.6.8 and 6.1.1.4'

loop_
_geom_angle_atom_site_label_1
_geom_angle_atom_site_label_2
_geom_angle_atom_site_label_3
_geom_angle
C2 Co1 C3 101.3(4)
C2 Co1 C1 98.8(4)
C3 Co1 C1 105.0(4)
C2 Co1 C8 102.0(3)
C3 Co1 C8 100.3(3)
C1 Co1 C8 143.2(3)
C2 Co1 C7 95.9(3)
C3 Co1 C7 139.9(3)
C1 Co1 C7 107.7(3)
C8 Co1 C7 40.4(3)
C2 Co1 Co2 147.1(3)
C3 Co1 Co2 102.5(3)
C1 Co1 Co2 96.6(3)
C8 Co1 Co2 51.4(2)
C7 Co1 Co2 51.6(2)
C5 Co2 C6 97.3(4)
C5 Co2 C4 101.9(4)
C6 Co2 C4 104.6(4)
C5 Co2 C8 98.9(3)
C6 Co2 C8 104.7(4)
C4 Co2 C8 141.3(4)
C5 Co2 C7 104.8(3)
C6 Co2 C7 140.6(4)
C4 Co2 C7 102.3(4)
C8 Co2 C7 40.4(3)
C5 Co2 Co1 150.2(3)
C6 Co2 Co1 94.8(3)
C4 Co2 Co1 101.3(3)
C8 Co2 Co1 51.5(2)
C7 Co2 Co1 51.7(2)
O1 C1 Co1 178.6(7)
O2 C2 Co1 176.4(8)
O3 C3 Co1 178.5(8)
O4 C4 Co2 179.2(8)
O5 C5 Co2 177.3(9)
O6 C6 Co2 177.4(8)
C8 C7 C15 145.3(7)
C8 C7 Co2 69.5(4)
C15 C7 Co2 136.4(5)
C8 C7 Co1 69.5(4)
C15 C7 Co1 130.1(5)
Co2 C7 Co1 76.8(3)
C7 C8 C9 145.0(7)
C7 C8 Co2 70.0(4)
C9 C8 Co2 135.0(5)
C7 C8 Co1 70.1(4)
C9 C8 Co1 131.0(6)
Co2 C8 Co1 77.1(3)
C10 C9 C14 118.1(7)
C10 C9 C8 122.0(7)
C14 C9 C8 119.9(7)
C9 C10 C11 121.2(8)
C12 C11 C10 119.6(8)
C13 C12 C11 119.7(8)
C12 C13 C14 120.3(8)
C13 C14 C9 120.9(8)
C7 C15 C16 111.6(6)
C7 C15 C20 112.0(6)
C16 C15 C20 109.8(6)
C17 C16 C15 114.6(7)
C16 C17 C18 110.0(7)
C19 C18 C17 108.9(7)
O7 C19 C18 122.1(8)
O7 C19 C20 123.0(7)
C18 C19 C20 114.9(7)
C19 C20 C21 113.9(6)
C19 C20 C15 110.4(6)
C21 C20 C15 114.5(6)
C22 C21 C23 111.0(6)
C22 C21 C20 111.7(7)
C23 C21 C20 114.5(6)

loop_
_geom_bond_atom_site_label_1
_geom_bond_atom_site_label_2
_geom_bond_distance
Co1 C2 1.788(9)
Co1 C3 1.835(9)
Co1 C1 1.837(9)
Co1 C8 1.975(7)
Co1 C7 1.982(7)
Co1 Co2 2.4606(15)
Co2 C5 1.792(9)
Co2 C6 1.812(9)
Co2 C4 1.823(10)
Co2 C8 1.973(7)
Co2 C7 1.979(7)
O1 C1 1.122(10)
O2 C2 1.134(10)
O3 C3 1.101(10)
O4 C4 1.142(11)
O5 C5 1.137(10)
O6 C6 1.135(11)
O7 C19 1.208(10)
C7 C8 1.365(11)
C7 C15 1.486(11)
C8 C9 1.455(11)
C9 C10 1.372(11)
C9 C14 1.396(11)
C10 C11 1.394(12)
C11 C12 1.382(14)
C12 C13 1.371(13)
C13 C14 1.378(12)
C15 C16 1.549(10)
C15 C20 1.575(10)
C16 C17 1.500(12)
C17 C18 1.525(12)
C18 C19 1.504(12)
C19 C20 1.520(11)
C20 C21 1.542(10)
C21 C22 1.520(11)
C21 C23 1.535(11)

loop_
_geom_torsion_atom_site_label_1
_geom_torsion_atom_site_label_2
_geom_torsion_atom_site_label_3
_geom_torsion_atom_site_label_4
_geom_torsion
C2 Co1 Co2 C5 33.5(8)
C3 Co1 Co2 C5 -101.9(7)
C1 Co1 Co2 C5 151.1(7)
C8 Co1 Co2 C5 -8.6(7)
C7 Co1 Co2 C5 43.7(7)
C2 Co1 Co2 C6 147.1(5)
C3 Co1 Co2 C6 11.8(4)
C1 Co1 Co2 C6 -95.3(4)
C8 Co1 Co2 C6 105.0(4)
C7 Co1 Co2 C6 157.3(4)
C2 Co1 Co2 C4 -107.0(6)
C3 Co1 Co2 C4 117.7(4)
C1 Co1 Co2 C4 10.6(4)
C8 Co1 Co2 C4 -149.1(4)
C7 Co1 Co2 C4 -96.8(4)
C2 Co1 Co2 C8 42.1(6)
C3 Co1 Co2 C8 -93.2(4)
C1 Co1 Co2 C8 159.7(4)
C7 Co1 Co2 C8 52.3(4)
C2 Co1 Co2 C7 -10.2(5)
C3 Co1 Co2 C7 -145.6(4)
C1 Co1 Co2 C7 107.4(4)
C8 Co1 Co2 C7 -52.3(4)
C2 Co1 C1 O1 168(28)
C3 Co1 C1 O1 -88(28)
C8 Co1 C1 O1 44(28)
C7 Co1 C1 O1 69(28)
Co2 Co1 C1 O1 17(28)
C3 Co1 C2 O2 169(12)
C1 Co1 C2 O2 -83(12)
C8 Co1 C2 O2 66(12)
C7 Co1 C2 O2 26(12)
Co2 Co1 C2 O2 34(12)
C2 Co1 C3 O3 -117(34)
C1 Co1 C3 O3 140(34)
C8 Co1 C3 O3 -13(35)
C7 Co1 C3 O3 -4(35)
Co2 Co1 C3 O3 40(35)
C5 Co2 C4 O4 -118(65)
C6 Co2 C4 O4 141(65)
C8 Co2 C4 O4 3(65)
C7 Co2 C4 O4 -10(65)
Co1 Co2 C4 O4 43(65)
C6 Co2 C5 O5 -23(16)
C4 Co2 C5 O5 -130(16)
C8 Co2 C5 O5 83(16)
C7 Co2 C5 O5 124(16)
Co1 Co2 C5 O5 90(16)
C5 Co2 C6 O6 122(17)
C4 Co2 C6 O6 -134(17)
C8 Co2 C6 O6 21(17)
C7 Co2 C6 O6 -2(17)
Co1 Co2 C6 O6 -31(17)
C5 Co2 C7 C8 -86.4(5)
C6 Co2 C7 C8 35.5(7)
C4 Co2 C7 C8 167.6(5)
Co1 Co2 C7 C8 72.8(4)
C5 Co2 C7 C15 65.4(8)
C6 Co2 C7 C15 -172.7(7)
C4 Co2 C7 C15 -40.7(8)
C8 Co2 C7 C15 151.7(9)
Co1 Co2 C7 C15 -135.5(8)
C5 Co2 C7 Co1 -159.2(3)
C6 Co2 C7 Co1 -37.3(6)
C4 Co2 C7 Co1 94.8(3)
C8 Co2 C7 Co1 -72.8(4)
C2 Co1 C7 C8 101.6(5)
C3 Co1 C7 C8 -13.7(7)
C1 Co1 C7 C8 -157.1(4)
Co2 Co1 C7 C8 -72.8(4)
C2 Co1 C7 C15 -44.7(7)
C3 Co1 C7 C15 -160.1(7)
C1 Co1 C7 C15 56.5(7)
C8 Co1 C7 C15 -146.4(9)
Co2 Co1 C7 C15 140.8(8)
C2 Co1 C7 Co2 174.4(3)
C3 Co1 C7 Co2 59.1(6)
C1 Co1 C7 Co2 -84.3(3)
C8 Co1 C7 Co2 72.8(4)
C15 C7 C8 C9 -2(2)
Co2 C7 C8 C9 142.6(12)
Co1 C7 C8 C9 -134.4(12)
C15 C7 C8 Co2 -145.0(11)
Co1 C7 C8 Co2 83.0(2)
C15 C7 C8 Co1 131.9(11)
Co2 C7 C8 Co1 -83.0(2)
C5 Co2 C8 C7 102.4(5)
C6 Co2 C8 C7 -157.6(4)
C4 Co2 C8 C7 -19.6(7)
Co1 Co2 C8 C7 -73.2(4)
C5 Co2 C8 C9 -48.1(9)
C6 Co2 C8 C9 51.9(8)
C4 Co2 C8 C9 -170.1(7)
C7 Co2 C8 C9 -150.5(10)
Co1 Co2 C8 C9 136.3(9)
C5 Co2 C8 Co1 175.7(3)
C6 Co2 C8 Co1 -84.3(3)
C4 Co2 C8 Co1 53.6(6)
C7 Co2 C8 Co1 73.2(4)
C2 Co1 C8 C7 -85.0(5)
C3 Co1 C8 C7 171.1(5)
C1 Co1 C8 C7 38.1(7)
Co2 Co1 C8 C7 73.2(4)
C2 Co1 C8 C9 62.2(8)
C3 Co1 C8 C9 -41.8(8)
C1 Co1 C8 C9 -174.8(6)
C7 Co1 C8 C9 147.1(9)
Co2 Co1 C8 C9 -139.7(8)
C2 Co1 C8 Co2 -158.1(3)
C3 Co1 C8 Co2 97.9(4)
C1 Co1 C8 Co2 -35.1(6)
C7 Co1 C8 Co2 -73.2(4)
C7 C8 C9 C10 -150.6(10)
Co2 C8 C9 C10 -24.5(12)
Co1 C8 C9 C10 92.3(9)
C7 C8 C9 C14 32.1(15)
Co2 C8 C9 C14 158.2(6)
Co1 C8 C9 C14 -85.0(9)
C14 C9 C10 C11 -0.4(11)
C8 C9 C10 C11 -177.8(7)
C9 C10 C11 C12 -1.7(13)
C10 C11 C12 C13 2.0(13)
C11 C12 C13 C14 0.0(13)
C12 C13 C14 C9 -2.2(12)
C10 C9 C14 C13 2.4(11)
C8 C9 C14 C13 179.8(7)
C8 C7 C15 C16 -159.1(10)
Co2 C7 C15 C16 72.1(9)
Co1 C7 C15 C16 -44.8(9)
C8 C7 C15 C20 77.3(13)
Co2 C7 C15 C20 -51.5(9)
Co1 C7 C15 C20 -168.4(5)
C7 C15 C16 C17 -176.6(7)
C20 C15 C16 C17 -51.7(9)
C15 C16 C17 C18 57.5(10)
C16 C17 C18 C19 -58.1(9)
C17 C18 C19 O7 -118.8(9)
C17 C18 C19 C20 59.0(9)
O7 C19 C20 C21 -6.8(12)
C18 C19 C20 C21 175.4(7)
O7 C19 C20 C15 123.7(9)
C18 C19 C20 C15 -54.1(9)
C7 C15 C20 C19 172.1(6)
C16 C15 C20 C19 47.5(8)
C7 C15 C20 C21 -57.7(8)
C16 C15 C20 C21 177.7(6)
C19 C20 C21 C22 -65.9(9)
C15 C20 C21 C22 165.6(7)
C19 C20 C21 C23 61.4(9)
C15 C20 C21 C23 -67.1(8)
